data_7045538
loop_
_publ_author_name
'Drover, Marcus W.'
'Peters, Jonas C.'

_publ_section_title
;
 Expanding the allyl analogy: accessing \h<sup>3</sup>-P,B,P
 diphosphinoborane complexes of group 10.
;
_journal_issue 11
_journal_name_full 'Dalton transactions (Cambridge, England : 2003)'
_journal_page_first 3733
_journal_page_last 3738
_journal_paper_doi 10.1039/c8dt00058a
_journal_volume 47
_journal_year 2018
_chemical_formula_moiety 'C41 H43 B Ni P2'
_chemical_formula_sum 'C41 H43 B Ni P2'
_chemical_formula_weight 667.21
_space_group_crystal_system orthorhombic
_space_group_IT_number 33
_space_group_name_Hall 'P 2c -2n'
_space_group_name_H-M_alt 'P n a 21'
_symmetry_space_group_name_Hall 'P 2c -2n'
_symmetry_space_group_name_H-M 'P n a 21'
_atom_sites_solution_hydrogens geom
_atom_sites_solution_primary direct
_audit_creation_date 2017-10-23
_audit_creation_method
;
Olex2 1.2
(compiled Aug 10 2017 17:28:52 for OlexSys, GUI svn.r5381)
;
_audit_update_record
;
2017-10-23 deposited with the CCDC.
2018-02-05 downloaded from the CCDC.
;
_cell_angle_alpha 90
_cell_angle_beta 90
_cell_angle_gamma 90
_cell_formula_units_Z 4
_cell_length_a 16.2090(5)
_cell_length_b 12.6755(5)
_cell_length_c 16.7152(7)
_cell_measurement_reflns_used 8503
_cell_measurement_temperature 100(2)
_cell_measurement_theta_max 26.728
_cell_measurement_theta_min 2.376
_cell_volume 3434.3(2)
_computing_cell_refinement 'SAINT v8.37A (Bruker, 2015)'
_computing_data_reduction 'SAINT v8.37A (Bruker, 2015)'
_computing_molecular_graphics 'Olex2 (Dolomanov et al., 2009)'
_computing_publication_material 'Olex2 (Dolomanov et al., 2009)'
_computing_structure_refinement 'ShelXL (Sheldrick, 2015)'
_computing_structure_solution 'SIR2004 (Burla et al., 2007)'
_diffrn_ambient_temperature 100(2)
_diffrn_measured_fraction_theta_full 0.999
_diffrn_measured_fraction_theta_max 0.992
_diffrn_measurement_device_type 'Bruker APEX-II CCD'
_diffrn_measurement_method '\f and \w scans'
_diffrn_radiation_type MoK\a
_diffrn_radiation_wavelength 0.71073
_diffrn_reflns_av_R_equivalents 0.0897
_diffrn_reflns_av_unetI/netI 0.1185
_diffrn_reflns_Laue_measured_fraction_full 0.999
_diffrn_reflns_Laue_measured_fraction_max 0.992
_diffrn_reflns_limit_h_max 20
_diffrn_reflns_limit_h_min -22
_diffrn_reflns_limit_k_max 18
_diffrn_reflns_limit_k_min -17
_diffrn_reflns_limit_l_max 22
_diffrn_reflns_limit_l_min -23
_diffrn_reflns_number 36410
_diffrn_reflns_point_group_measured_fraction_full 0.963
_diffrn_reflns_point_group_measured_fraction_max 0.924
_diffrn_reflns_theta_full 25.242
_diffrn_reflns_theta_max 30.558
_diffrn_reflns_theta_min 2.376
_exptl_absorpt_coefficient_mu 0.687
_exptl_absorpt_correction_T_max 0.7461
_exptl_absorpt_correction_T_min 0.6639
_exptl_absorpt_correction_type multi-scan
_exptl_absorpt_process_details
'SADABS-2016/2 (Bruker,2016/2) was used for absorption correction. wR2(int) was 0.0953 before and 0.0701 after correction. The Ratio of minimum to maximum transmission is 0.8898. The \l/2 correction factor is Not present.'
_exptl_crystal_colour 'clear orange'
_exptl_crystal_colour_lustre clear
_exptl_crystal_colour_primary orange
_exptl_crystal_density_diffrn 1.290
_exptl_crystal_description plate
_exptl_crystal_F_000 1408
_exptl_crystal_size_max 0.34
_exptl_crystal_size_mid 0.28
_exptl_crystal_size_min 0.16
_refine_diff_density_max 0.666
_refine_diff_density_min -0.419
_refine_diff_density_rms 0.090
_refine_ls_abs_structure_details
;
 Flack x determined using 2240 quotients [(I+)-(I-)]/[(I+)+(I-)]
 (Parsons, Flack and Wagner, Acta Cryst. B69 (2013) 249-259).
;
_refine_ls_abs_structure_Flack 0.009(8)
_refine_ls_extinction_method none
_refine_ls_goodness_of_fit_ref 1.011
_refine_ls_hydrogen_treatment constr
_refine_ls_matrix_type full
_refine_ls_number_parameters 409
_refine_ls_number_reflns 9731
_refine_ls_number_restraints 430
_refine_ls_restrained_S_all 0.991
_refine_ls_R_factor_all 0.1009
_refine_ls_R_factor_gt 0.0532
_refine_ls_shift/su_max 0.000
_refine_ls_shift/su_mean 0.000
_refine_ls_structure_factor_coef Fsqd
_refine_ls_weighting_details 'w=1/[\s^2^(Fo^2^)+(0.0254P)^2^+0.2527P] where P=(Fo^2^+2Fc^2^)/3'
_refine_ls_weighting_scheme calc
_refine_ls_wR_factor_gt 0.0722
_refine_ls_wR_factor_ref 0.0816
_reflns_Friedel_coverage 0.805
_reflns_Friedel_fraction_full 0.925
_reflns_Friedel_fraction_max 0.851
_reflns_number_gt 6834
_reflns_number_total 9731
_reflns_threshold_expression 'I > 2\s(I)'
_cod_data_source_file c8dt00058a2.cif
_cod_data_source_block p17134_final
_cod_depositor_comments 'Adding full bibliography for 7045536--7045541.cif.'
_cod_database_code 7045538
_shelx_shelxl_version_number 2016/6
_shelx_space_group_comment
;
The symmetry employed for this shelxl refinement is uniquely defined
by the following loop, which should always be used as a source of
symmetry information in preference to the above space-group names.
They are only intended as comments.
;
_shelx_estimated_absorpt_t_max 0.898
_shelx_estimated_absorpt_t_min 0.800
_olex2_refinement_description
;
1. Fixed Uiso
 At 1.2 times of:
  All C(H) groups, All C(H,H) groups
 At 1.5 times of:
  All C(H,H,H) groups
2. Rigid body (RIGU) restrains
 All non-hydrogen atoms
 with sigma for 1-2 distances of 0.004 and sigma for 1-3 distances of 0.004
3.a Ternary CH refined with riding coordinates:
 C1(H1), C2(H2), C5(H5), C6(H6)
3.b Secondary CH2 refined with riding coordinates:
 C3(H3A,H3B), C4(H4A,H4B), C7(H7A,H7B), C8(H8A,H8B)
3.c Aromatic/amide H refined with riding coordinates:
 C10(H10), C11(H11), C12(H12), C13(H13), C14(H14), C16(H16), C17(H17),
 C18(H18), C19(H19), C20(H20), C23(H23), C25(H25), C31(H31), C32(H32), C33(H33),
  C34(H34), C35(H35), C37(H37), C38(H38), C39(H39), C40(H40), C41(H41)
3.d Idealised Me refined as rotating group:
 C27(H27A,H27B,H27C), C28(H28A,H28B,H28C), C29(H29A,H29B,H29C)
;
_olex2_submission_special_instructions 'No special instructions were received'

loop_
_space_group_symop_operation_xyz
'x, y, z'
'-x, -y, z+1/2'
'x+1/2, -y+1/2, z'
'-x+1/2, y+1/2, z+1/2'

loop_
_atom_site_label
_atom_site_type_symbol
_atom_site_fract_x
_atom_site_fract_y
_atom_site_fract_z
_atom_site_U_iso_or_equiv
_atom_site_adp_type
_atom_site_occupancy
_atom_site_site_symmetry_order
_atom_site_calc_flag
_atom_site_refinement_flags_posn
_atom_site_refinement_flags_adp
Ni01 Ni 0.21385(2) 0.06236(3) 0.51601(3) 0.01143(10) Uani 1 1 d . U
P1 P 0.33966(5) 0.10344(8) 0.55212(6) 0.0103(2) Uani 1 1 d . U
P2 P 0.25179(6) 0.11231(8) 0.39655(6) 0.01136(19) Uani 1 1 d . U
C1 C 0.0986(2) 0.1252(3) 0.5380(2) 0.0189(9) Uani 1 1 d . U
H1 H 0.095050 0.203394 0.530617 0.023 Uiso 1 1 calc R .
C2 C 0.1318(2) 0.0941(3) 0.6106(2) 0.0187(9) Uani 1 1 d . U
H2 H 0.149029 0.153716 0.646068 0.022 Uiso 1 1 calc R .
C3 C 0.1092(3) -0.0067(4) 0.6551(3) 0.0317(11) Uani 1 1 d . U
H3A H 0.051289 -0.025278 0.642480 0.038 Uiso 1 1 calc R .
H3B H 0.112761 0.006497 0.713337 0.038 Uiso 1 1 calc R .
C4 C 0.1650(3) -0.1004(4) 0.6337(3) 0.0317(11) Uani 1 1 d . U
H4A H 0.213061 -0.100726 0.670228 0.038 Uiso 1 1 calc R .
H4B H 0.134007 -0.166703 0.642462 0.038 Uiso 1 1 calc R .
C5 C 0.1956(2) -0.0980(3) 0.5484(3) 0.0231(9) Uani 1 1 d . U
H5 H 0.244141 -0.144742 0.537960 0.028 Uiso 1 1 calc R .
C6 C 0.1487(2) -0.0773(3) 0.4829(3) 0.0206(9) Uani 1 1 d . U
H6 H 0.168587 -0.111313 0.432428 0.025 Uiso 1 1 calc R .
C7 C 0.0560(2) -0.0546(4) 0.4851(3) 0.0311(11) Uani 1 1 d . U
H7A H 0.030097 -0.084298 0.436421 0.037 Uiso 1 1 calc R .
H7B H 0.031576 -0.090560 0.531999 0.037 Uiso 1 1 calc R .
C8 C 0.0365(2) 0.0633(4) 0.4898(2) 0.0270(11) Uani 1 1 d . U
H8A H 0.034375 0.092409 0.434891 0.032 Uiso 1 1 calc R .
H8B H -0.018779 0.072465 0.514047 0.032 Uiso 1 1 calc R .
C9 C 0.3671(2) 0.1679(3) 0.6460(2) 0.0137(8) Uani 1 1 d . U
C10 C 0.4146(2) 0.2596(3) 0.6480(2) 0.0214(9) Uani 1 1 d . U
H10 H 0.436689 0.287653 0.599819 0.026 Uiso 1 1 calc R .
C11 C 0.4295(3) 0.3097(4) 0.7202(3) 0.0326(11) Uani 1 1 d . U
H11 H 0.461675 0.372316 0.721564 0.039 Uiso 1 1 calc R .
C12 C 0.3974(3) 0.2685(4) 0.7903(3) 0.0425(14) Uani 1 1 d . U
H12 H 0.407376 0.303185 0.839710 0.051 Uiso 1 1 calc R .
C13 C 0.3514(3) 0.1782(5) 0.7887(3) 0.0418(14) Uani 1 1 d . U
H13 H 0.330149 0.149666 0.837053 0.050 Uiso 1 1 calc R .
C14 C 0.3358(2) 0.1282(4) 0.7166(2) 0.0246(10) Uani 1 1 d . U
H14 H 0.303111 0.066010 0.715780 0.029 Uiso 1 1 calc R .
C15 C 0.43142(19) 0.0256(3) 0.5276(2) 0.0115(8) Uani 1 1 d . U
C16 C 0.4340(2) -0.0791(3) 0.5513(2) 0.0146(8) Uani 1 1 d . U
H16 H 0.389213 -0.107933 0.580674 0.017 Uiso 1 1 calc R .
C17 C 0.5016(2) -0.1428(3) 0.5325(2) 0.0150(9) Uani 1 1 d . U
H17 H 0.502143 -0.215009 0.547620 0.018 Uiso 1 1 calc R .
C18 C 0.5680(2) -0.0997(3) 0.4916(2) 0.0181(9) Uani 1 1 d . U
H18 H 0.614665 -0.142225 0.479437 0.022 Uiso 1 1 calc R .
C19 C 0.5664(2) 0.0045(3) 0.4686(2) 0.0214(9) Uani 1 1 d . U
H19 H 0.612143 0.033644 0.440743 0.026 Uiso 1 1 calc R .
C20 C 0.4984(2) 0.0674(3) 0.4859(2) 0.0171(8) Uani 1 1 d . U
H20 H 0.497570 0.139051 0.469175 0.021 Uiso 1 1 calc R .
C21 C 0.2983(2) 0.3267(3) 0.4779(2) 0.0136(8) Uani 1 1 d . U
C22 C 0.26538(19) 0.3899(3) 0.5393(2) 0.0132(8) Uani 1 1 d . U
C23 C 0.2738(2) 0.4995(3) 0.5369(2) 0.0172(9) Uani 1 1 d . U
H23 H 0.252578 0.540249 0.579880 0.021 Uiso 1 1 calc R .
C24 C 0.3120(2) 0.5506(3) 0.4740(3) 0.0197(9) Uani 1 1 d . U
C25 C 0.3435(2) 0.4893(3) 0.4133(2) 0.0179(9) Uani 1 1 d . U
H25 H 0.369733 0.523090 0.369400 0.021 Uiso 1 1 calc R .
C26 C 0.3384(2) 0.3794(3) 0.4139(2) 0.0145(8) Uani 1 1 d . U
C27 C 0.2189(2) 0.3446(3) 0.6096(2) 0.0184(9) Uani 1 1 d . U
H27A H 0.159431 0.348770 0.599251 0.028 Uiso 1 1 calc GR .
H27B H 0.232143 0.384954 0.657919 0.028 Uiso 1 1 calc GR .
H27C H 0.234783 0.270714 0.617238 0.028 Uiso 1 1 calc GR .
C28 C 0.3204(2) 0.6695(3) 0.4727(3) 0.0294(11) Uani 1 1 d . U
H28A H 0.378071 0.688467 0.462558 0.044 Uiso 1 1 calc GR .
H28B H 0.303166 0.698334 0.524480 0.044 Uiso 1 1 calc GR .
H28C H 0.285455 0.698612 0.430292 0.044 Uiso 1 1 calc GR .
C29 C 0.3791(2) 0.3201(3) 0.3466(2) 0.0198(9) Uani 1 1 d . U
H29A H 0.406104 0.256886 0.367760 0.030 Uiso 1 1 calc GR .
H29B H 0.420256 0.365443 0.320841 0.030 Uiso 1 1 calc GR .
H29C H 0.337267 0.299459 0.307193 0.030 Uiso 1 1 calc GR .
C30 C 0.1817(2) 0.1737(3) 0.3258(2) 0.0133(8) Uani 1 1 d . U
C31 C 0.1446(2) 0.2698(3) 0.3438(2) 0.0194(9) Uani 1 1 d . U
H31 H 0.160504 0.306976 0.390741 0.023 Uiso 1 1 calc R .
C32 C 0.0846(2) 0.3119(4) 0.2938(2) 0.0217(9) Uani 1 1 d . U
H32 H 0.060256 0.378120 0.306227 0.026 Uiso 1 1 calc R .
C33 C 0.0961(2) 0.1625(4) 0.2079(2) 0.0216(9) Uani 1 1 d . U
H33 H 0.079440 0.125446 0.161187 0.026 Uiso 1 1 calc R .
C34 C 0.0601(2) 0.2577(3) 0.2262(2) 0.0216(9) Uani 1 1 d . U
H34 H 0.018507 0.286132 0.192427 0.026 Uiso 1 1 calc R .
C35 C 0.1566(2) 0.1202(3) 0.2571(2) 0.0182(9) Uani 1 1 d . U
H35 H 0.181082 0.054395 0.243925 0.022 Uiso 1 1 calc R .
C36 C 0.3214(2) 0.0319(3) 0.3358(2) 0.0124(8) Uani 1 1 d . U
C37 C 0.3456(2) -0.0667(3) 0.3630(2) 0.0165(8) Uani 1 1 d . U
H37 H 0.322073 -0.094818 0.410498 0.020 Uiso 1 1 calc R .
C38 C 0.4044(2) -0.1245(3) 0.3211(2) 0.0199(9) Uani 1 1 d . U
H38 H 0.421926 -0.191079 0.340845 0.024 Uiso 1 1 calc R .
C39 C 0.4372(2) -0.0855(3) 0.2507(2) 0.0204(9) Uani 1 1 d . U
H39 H 0.477004 -0.125459 0.221990 0.025 Uiso 1 1 calc R .
C40 C 0.4123(2) 0.0113(3) 0.2224(2) 0.0187(9) Uani 1 1 d . U
H40 H 0.434528 0.037847 0.173829 0.022 Uiso 1 1 calc R .
C41 C 0.3547(2) 0.0705(3) 0.2646(2) 0.0151(8) Uani 1 1 d . U
H41 H 0.337869 0.137453 0.244823 0.018 Uiso 1 1 calc R .
B1 B 0.2981(2) 0.2012(3) 0.4753(2) 0.0107(8) Uani 1 1 d . U

loop_
_atom_site_aniso_label
_atom_site_aniso_U_11
_atom_site_aniso_U_22
_atom_site_aniso_U_33
_atom_site_aniso_U_23
_atom_site_aniso_U_13
_atom_site_aniso_U_12
Ni01 0.01065(19) 0.0114(2) 0.0122(2) -0.0007(3) 0.0006(2) -0.00015(19)
P1 0.0111(4) 0.0100(5) 0.0097(4) -0.0005(4) 0.0000(4) 0.0013(4)
P2 0.0123(4) 0.0111(5) 0.0107(4) -0.0014(4) -0.0012(4) 0.0018(4)
C1 0.0125(18) 0.019(2) 0.025(2) -0.0092(17) 0.0058(15) 0.0034(15)
C2 0.0167(19) 0.020(2) 0.019(2) -0.0073(17) 0.0091(15) -0.0033(16)
C3 0.040(3) 0.030(3) 0.025(2) -0.002(2) 0.013(2) -0.011(2)
C4 0.039(3) 0.024(3) 0.032(2) 0.004(2) 0.007(2) -0.010(2)
C5 0.027(2) 0.008(2) 0.035(2) -0.0054(18) 0.0045(18) -0.0026(17)
C6 0.020(2) 0.010(2) 0.032(2) -0.0091(18) 0.0056(17) -0.0049(16)
C7 0.017(2) 0.032(3) 0.044(3) -0.022(2) 0.0033(17) -0.0077(19)
C8 0.0117(19) 0.034(3) 0.035(3) -0.014(2) -0.0003(16) 0.0002(18)
C9 0.0101(18) 0.018(2) 0.0136(18) -0.0040(16) -0.0017(14) 0.0072(15)
C10 0.017(2) 0.020(2) 0.027(2) -0.0038(19) -0.0090(17) 0.0043(16)
C11 0.023(2) 0.028(3) 0.046(3) -0.020(2) -0.017(2) 0.008(2)
C12 0.025(3) 0.070(4) 0.032(3) -0.035(3) -0.009(2) 0.015(2)
C13 0.023(2) 0.089(4) 0.014(2) -0.008(3) -0.0006(18) 0.011(2)
C14 0.013(2) 0.044(3) 0.016(2) 0.000(2) -0.0025(16) 0.0013(19)
C15 0.0104(16) 0.0141(19) 0.010(2) -0.0009(15) -0.0028(14) 0.0001(13)
C16 0.0162(18) 0.015(2) 0.0122(17) 0.0010(17) -0.0006(15) -0.0011(15)
C17 0.0218(19) 0.0071(19) 0.016(2) 0.0006(14) -0.0024(14) 0.0028(14)
C18 0.0166(19) 0.021(2) 0.017(2) -0.0020(16) 0.0001(15) 0.0075(16)
C19 0.0140(19) 0.024(3) 0.026(2) 0.0006(19) 0.0063(17) -0.0005(17)
C20 0.0152(19) 0.013(2) 0.024(2) 0.0040(17) -0.0023(15) 0.0010(16)
C21 0.0097(17) 0.012(2) 0.0194(18) 0.0006(16) -0.0041(14) 0.0018(15)
C22 0.0096(18) 0.013(2) 0.017(2) -0.0049(15) -0.0050(13) 0.0014(14)
C23 0.0128(18) 0.015(2) 0.024(2) -0.0067(16) -0.0029(14) 0.0050(15)
C24 0.0146(19) 0.011(2) 0.034(2) -0.0021(19) -0.0069(17) 0.0008(15)
C25 0.016(2) 0.012(2) 0.025(2) 0.0057(17) -0.0027(16) -0.0001(16)
C26 0.0110(19) 0.015(2) 0.017(2) 0.0004(16) -0.0051(14) 0.0023(15)
C27 0.019(2) 0.015(2) 0.021(2) -0.0058(17) 0.0021(17) 0.0010(17)
C28 0.028(2) 0.012(2) 0.048(3) -0.003(2) 0.001(2) 0.0011(18)
C29 0.026(2) 0.019(2) 0.015(2) 0.0029(17) 0.0029(16) -0.0031(18)
C30 0.0080(17) 0.019(2) 0.0126(19) 0.0004(16) -0.0006(14) 0.0005(15)
C31 0.021(2) 0.021(2) 0.017(2) -0.0040(18) -0.0053(15) 0.0047(17)
C32 0.020(2) 0.021(3) 0.025(2) 0.0058(19) -0.0006(17) 0.0064(17)
C33 0.020(2) 0.031(3) 0.014(2) -0.0003(18) -0.0080(16) -0.0052(18)
C34 0.012(2) 0.033(3) 0.019(2) 0.0101(19) -0.0045(15) -0.0011(18)
C35 0.018(2) 0.020(2) 0.017(2) -0.0019(17) -0.0015(16) 0.0011(17)
C36 0.0114(18) 0.012(2) 0.0134(18) -0.0055(15) -0.0012(14) -0.0001(15)
C37 0.018(2) 0.016(2) 0.0157(19) 0.0003(17) 0.0017(15) 0.0000(17)
C38 0.024(2) 0.016(2) 0.020(2) -0.0029(18) -0.0002(16) 0.0098(17)
C39 0.0113(19) 0.028(3) 0.022(2) -0.0082(18) 0.0012(16) 0.0047(16)
C40 0.017(2) 0.023(2) 0.017(2) -0.0055(18) 0.0019(16) -0.0071(17)
C41 0.0167(18) 0.014(2) 0.0149(19) -0.0003(16) -0.0020(15) -0.0018(16)
B1 0.0099(19) 0.011(2) 0.0111(19) -0.0003(18) 0.0033(15) 0.0011(17)

loop_
_atom_type_symbol
_atom_type_description
_atom_type_scat_dispersion_real
_atom_type_scat_dispersion_imag
_atom_type_scat_source
C C 0.0033 0.0016 'International Tables Vol C Tables 4.2.6.8 and 6.1.1.4'
H H 0.0000 0.0000 'International Tables Vol C Tables 4.2.6.8 and 6.1.1.4'
B B 0.0013 0.0007 'International Tables Vol C Tables 4.2.6.8 and 6.1.1.4'
Ni Ni 0.3393 1.1124 'International Tables Vol C Tables 4.2.6.8 and 6.1.1.4'
P P 0.1023 0.0942 'International Tables Vol C Tables 4.2.6.8 and 6.1.1.4'

loop_
_geom_angle_atom_site_label_1
_geom_angle_atom_site_label_2
_geom_angle_atom_site_label_3
_geom_angle
P1 Ni01 B1 49.81(10)
P2 Ni01 P1 85.46(4)
P2 Ni01 B1 49.34(11)
C1 Ni01 P1 134.60(11)
C1 Ni01 P2 107.80(11)
C1 Ni01 C2 38.80(14)
C1 Ni01 C5 101.42(16)
C1 Ni01 C6 85.35(15)
C1 Ni01 B1 106.92(15)
C2 Ni01 P1 109.63(11)
C2 Ni01 P2 144.06(12)
C2 Ni01 C5 84.45(16)
C2 Ni01 C6 92.35(15)
C2 Ni01 B1 116.46(15)
C5 Ni01 P1 106.66(12)
C5 Ni01 P2 123.37(12)
C5 Ni01 C6 37.22(15)
C5 Ni01 B1 151.53(14)
C6 Ni01 P1 136.83(11)
C6 Ni01 P2 98.19(12)
C6 Ni01 B1 147.23(15)
C9 P1 Ni01 124.82(11)
C9 P1 C15 103.61(15)
C9 P1 B1 111.98(18)
C15 P1 Ni01 124.53(12)
C15 P1 B1 119.09(17)
B1 P1 Ni01 68.91(12)
C30 P2 Ni01 122.98(12)
C30 P2 C36 105.27(17)
C30 P2 B1 116.56(18)
C36 P2 Ni01 121.32(13)
C36 P2 B1 118.30(17)
B1 P2 Ni01 69.37(13)
Ni01 C1 H1 114.3
C2 C1 Ni01 72.2(2)
C2 C1 H1 114.3
C2 C1 C8 125.3(4)
C8 C1 Ni01 107.9(2)
C8 C1 H1 114.3
Ni01 C2 H2 114.4
C1 C2 Ni01 69.0(2)
C1 C2 H2 114.4
C1 C2 C3 125.0(4)
C3 C2 Ni01 111.0(3)
C3 C2 H2 114.4
C2 C3 H3A 108.9
C2 C3 H3B 108.9
C2 C3 C4 113.2(3)
H3A C3 H3B 107.8
C4 C3 H3A 108.9
C4 C3 H3B 108.9
C3 C4 H4A 108.9
C3 C4 H4B 108.9
H4A C4 H4B 107.7
C5 C4 C3 113.5(4)
C5 C4 H4A 108.9
C5 C4 H4B 108.9
Ni01 C5 H5 114.4
C4 C5 Ni01 107.8(3)
C4 C5 H5 114.4
C6 C5 Ni01 71.8(3)
C6 C5 C4 125.5(4)
C6 C5 H5 114.4
Ni01 C6 H6 114.7
C5 C6 Ni01 71.0(2)
C5 C6 H6 114.7
C5 C6 C7 124.5(4)
C7 C6 Ni01 108.8(3)
C7 C6 H6 114.7
C6 C7 H7A 109.0
C6 C7 H7B 109.0
H7A C7 H7B 107.8
C8 C7 C6 112.9(3)
C8 C7 H7A 109.0
C8 C7 H7B 109.0
C1 C8 C7 113.4(3)
C1 C8 H8A 108.9
C1 C8 H8B 108.9
C7 C8 H8A 108.9
C7 C8 H8B 108.9
H8A C8 H8B 107.7
C10 C9 P1 121.9(3)
C14 C9 P1 118.9(3)
C14 C9 C10 119.1(4)
C9 C10 H10 120.0
C11 C10 C9 120.0(4)
C11 C10 H10 120.0
C10 C11 H11 120.0
C12 C11 C10 119.9(4)
C12 C11 H11 120.0
C11 C12 H12 119.8
C13 C12 C11 120.3(4)
C13 C12 H12 119.8
C12 C13 H13 120.0
C12 C13 C14 120.0(5)
C14 C13 H13 120.0
C9 C14 C13 120.7(4)
C9 C14 H14 119.7
C13 C14 H14 119.7
C16 C15 P1 118.5(3)
C16 C15 C20 118.9(3)
C20 C15 P1 122.7(3)
C15 C16 H16 119.6
C15 C16 C17 120.9(3)
C17 C16 H16 119.6
C16 C17 H17 120.3
C18 C17 C16 119.5(4)
C18 C17 H17 120.3
C17 C18 H18 120.0
C19 C18 C17 120.0(3)
C19 C18 H18 120.0
C18 C19 H19 119.7
C18 C19 C20 120.5(4)
C20 C19 H19 119.7
C15 C20 H20 119.9
C19 C20 C15 120.2(4)
C19 C20 H20 119.9
C22 C21 C26 117.1(3)
C22 C21 B1 126.1(3)
C26 C21 B1 116.8(3)
C21 C22 C27 122.7(3)
C23 C22 C21 120.5(3)
C23 C22 C27 116.7(3)
C22 C23 H23 118.9
C24 C23 C22 122.2(4)
C24 C23 H23 118.9
C23 C24 C28 121.2(4)
C25 C24 C23 117.6(4)
C25 C24 C28 121.2(4)
C24 C25 H25 118.8
C24 C25 C26 122.4(4)
C26 C25 H25 118.8
C21 C26 C29 122.0(4)
C25 C26 C21 120.2(4)
C25 C26 C29 117.8(3)
C22 C27 H27A 109.5
C22 C27 H27B 109.5
C22 C27 H27C 109.5
H27A C27 H27B 109.5
H27A C27 H27C 109.5
H27B C27 H27C 109.5
C24 C28 H28A 109.5
C24 C28 H28B 109.5
C24 C28 H28C 109.5
H28A C28 H28B 109.5
H28A C28 H28C 109.5
H28B C28 H28C 109.5
C26 C29 H29A 109.5
C26 C29 H29B 109.5
C26 C29 H29C 109.5
H29A C29 H29B 109.5
H29A C29 H29C 109.5
H29B C29 H29C 109.5
C31 C30 P2 120.3(3)
C31 C30 C35 118.6(3)
C35 C30 P2 120.7(3)
C30 C31 H31 119.7
C32 C31 C30 120.5(4)
C32 C31 H31 119.7
C31 C32 H32 119.9
C34 C32 C31 120.2(4)
C34 C32 H32 119.9
C34 C33 H33 119.8
C34 C33 C35 120.4(4)
C35 C33 H33 119.8
C32 C34 H34 120.1
C33 C34 C32 119.8(4)
C33 C34 H34 120.1
C30 C35 H35 119.8
C33 C35 C30 120.5(4)
C33 C35 H35 119.8
C37 C36 P2 119.7(3)
C37 C36 C41 119.1(3)
C41 C36 P2 121.1(3)
C36 C37 H37 119.9
C36 C37 C38 120.2(4)
C38 C37 H37 119.9
C37 C38 H38 119.9
C39 C38 C37 120.3(4)
C39 C38 H38 119.9
C38 C39 H39 120.1
C40 C39 C38 119.9(4)
C40 C39 H39 120.1
C39 C40 H40 119.8
C39 C40 C41 120.3(4)
C41 C40 H40 119.8
C36 C41 H41 119.9
C40 C41 C36 120.2(4)
C40 C41 H41 119.9
P1 B1 Ni01 61.28(12)
P2 B1 Ni01 61.29(12)
P2 B1 P1 102.8(2)
C21 B1 Ni01 138.4(3)
C21 B1 P1 129.1(3)
C21 B1 P2 128.0(3)

loop_
_geom_bond_atom_site_label_1
_geom_bond_atom_site_label_2
_geom_bond_distance
Ni01 P1 2.1896(10)
Ni01 P2 2.1832(11)
Ni01 C1 2.065(3)
Ni01 C2 2.106(4)
Ni01 C5 2.125(4)
Ni01 C6 2.134(4)
Ni01 B1 2.330(4)
P1 C9 1.824(4)
P1 C15 1.831(3)
P1 B1 1.907(4)
P2 C30 1.815(4)
P2 C36 1.828(4)
P2 B1 1.888(4)
C1 H1 1.0000
C1 C2 1.386(5)
C1 C8 1.509(5)
C2 H2 1.0000
C2 C3 1.522(6)
C3 H3A 0.9900
C3 H3B 0.9900
C3 C4 1.536(6)
C4 H4A 0.9900
C4 H4B 0.9900
C4 C5 1.509(6)
C5 H5 1.0000
C5 C6 1.359(6)
C6 H6 1.0000
C6 C7 1.530(5)
C7 H7A 0.9900
C7 H7B 0.9900
C7 C8 1.530(6)
C8 H8A 0.9900
C8 H8B 0.9900
C9 C10 1.394(5)
C9 C14 1.380(5)
C10 H10 0.9500
C10 C11 1.385(6)
C11 H11 0.9500
C11 C12 1.385(7)
C12 H12 0.9500
C12 C13 1.366(7)
C13 H13 0.9500
C13 C14 1.384(6)
C14 H14 0.9500
C15 C16 1.385(5)
C15 C20 1.395(5)
C16 H16 0.9500
C16 C17 1.397(5)
C17 H17 0.9500
C17 C18 1.387(5)
C18 H18 0.9500
C18 C19 1.375(6)
C19 H19 0.9500
C19 C20 1.392(5)
C20 H20 0.9500
C21 C22 1.406(5)
C21 C26 1.419(5)
C21 B1 1.592(6)
C22 C23 1.397(5)
C22 C27 1.509(5)
C23 H23 0.9500
C23 C24 1.380(5)
C24 C25 1.376(6)
C24 C28 1.514(6)
C25 H25 0.9500
C25 C26 1.395(6)
C26 C29 1.506(5)
C27 H27A 0.9800
C27 H27B 0.9800
C27 H27C 0.9800
C28 H28A 0.9800
C28 H28B 0.9800
C28 H28C 0.9800
C29 H29A 0.9800
C29 H29B 0.9800
C29 H29C 0.9800
C30 C31 1.392(5)
C30 C35 1.394(5)
C31 H31 0.9500
C31 C32 1.390(5)
C32 H32 0.9500
C32 C34 1.381(5)
C33 H33 0.9500
C33 C34 1.375(6)
C33 C35 1.388(5)
C34 H34 0.9500
C35 H35 0.9500
C36 C37 1.386(5)
C36 C41 1.397(5)
C37 H37 0.9500
C37 C38 1.391(5)
C38 H38 0.9500
C38 C39 1.383(5)
C39 H39 0.9500
C39 C40 1.377(6)
C40 H40 0.9500
C40 C41 1.390(5)
C41 H41 0.9500
